data_4070319
loop_
_publ_author_name
'Dietrich, H. Martin'
'T\"ornroos, Karl W.'
'Herdtweck, Eberhardt'
'Anwander, Reiner'

_publ_section_title
;
 Tetramethylaluminate and Tetramethylgallate Coordination in Rare-Earth
 Metal Half-Sandwich and Metallocene Complexes
;
_journal_issue 23
_journal_name_full Organometallics
_journal_page_first 6739
_journal_paper_doi 10.1021/om9007168
_journal_volume 28
_journal_year 2009
_chemical_formula_moiety 'C48 H84 Al2 La2'
_chemical_formula_sum 'C48 H84 Al2 La2'
_chemical_formula_weight 992.94
_chemical_name_systematic
; 
 ? 
;
_space_group_IT_number 14
_symmetry_cell_setting monoclinic
_symmetry_space_group_name_Hall '-P 2yn'
_symmetry_space_group_name_H-M 'P 1 21/n 1'
_atom_sites_solution_hydrogens geom
_atom_sites_solution_primary direct
_atom_sites_solution_secondary difmap
_audit_creation_method SHELXL-97
_cell_angle_alpha 90.00
_cell_angle_beta 92.8250(10)
_cell_angle_gamma 90.00
_cell_formula_units_Z 2
_cell_length_a 10.4447(4)
_cell_length_b 17.4548(7)
_cell_length_c 14.1693(6)
_cell_measurement_reflns_used 14150
_cell_measurement_temperature 123(2)
_cell_measurement_theta_max 30.07
_cell_measurement_theta_min 2.27
_cell_volume 2580.07(18)
_computing_cell_refinement
;
Bruker (2004). SAINT, version 6.45a, Bruker AXS Inc., Madison, 
Wisconsin, USA.
;
_computing_data_collection
;
Bruker (1999). SMART, version 5.054, Bruker AXS Inc., Madison, 
Wisconsin, USA.
;
_computing_data_reduction
;
Bruker (2004). SAINT, version 6.45a, Bruker AXS Inc., Madison, 
Wisconsin, USA.
;
_computing_molecular_graphics
;
Brandenburg, K. (2007). DIAMOND. Version 3.1. Crystal Impact GbR, Bonn, 
Germany.
;
_computing_publication_material
;
Bruker AXS (2003). SHELXTL. Version 6.14. Bruker AXS Inc., Madison, 
Wisconsin, USA.
;
_computing_structure_refinement
;
Sheldrick, G. M. (2008). Acta Crystallographica, A64, 112-122.
;
_computing_structure_solution
;     
Sheldrick, G. M. (2008). Acta Crystallographica, A64, 112-122.
;
_diffrn_ambient_temperature 123(2)
_diffrn_detector_area_resol_mean '48 \um'
_diffrn_measured_fraction_theta_full 0.999
_diffrn_measured_fraction_theta_max 0.999
_diffrn_measurement_device_type 'Bruker-AXS SMART 2K CCD'
_diffrn_measurement_method 'omega scans'
_diffrn_radiation_monochromator graphite
_diffrn_radiation_source 'normal-focus sealed tube'
_diffrn_radiation_type MoK\a
_diffrn_radiation_wavelength 0.71073
_diffrn_reflns_av_R_equivalents 0.0253
_diffrn_reflns_av_sigmaI/netI 0.0174
_diffrn_reflns_limit_h_max 14
_diffrn_reflns_limit_h_min -14
_diffrn_reflns_limit_k_max 24
_diffrn_reflns_limit_k_min -24
_diffrn_reflns_limit_l_max 19
_diffrn_reflns_limit_l_min -19
_diffrn_reflns_number 43274
_diffrn_reflns_theta_full 30.09
_diffrn_reflns_theta_max 30.09
_diffrn_reflns_theta_min 2.27
_diffrn_standards_decay_% 0
_diffrn_standards_interval_count 1
_diffrn_standards_interval_time '28 h'
_diffrn_standards_number 959
_exptl_absorpt_coefficient_mu 1.695
_exptl_absorpt_correction_T_max 0.95594
_exptl_absorpt_correction_T_min 0.60996
_exptl_absorpt_correction_type numerical
_exptl_absorpt_process_details
;
Bruker AXS (2003). SHELXTL. Version 6.14. 
Bruker AXS Inc., Madison, Wisconsin, USA. 
;
_exptl_crystal_colour colourless
_exptl_crystal_density_diffrn 1.278
_exptl_crystal_density_method 'not measured'
_exptl_crystal_description 'thin lath'
_exptl_crystal_F_000 1024
_exptl_crystal_size_max 0.325
_exptl_crystal_size_mid 0.225
_exptl_crystal_size_min 0.025
_refine_diff_density_max 0.520
_refine_diff_density_min -0.357
_refine_diff_density_rms 0.065
_refine_ls_extinction_method none
_refine_ls_goodness_of_fit_ref 1.061
_refine_ls_hydrogen_treatment constr
_refine_ls_matrix_type full
_refine_ls_number_parameters 249
_refine_ls_number_reflns 7585
_refine_ls_number_restraints 0
_refine_ls_restrained_S_all 1.061
_refine_ls_R_factor_all 0.0261
_refine_ls_R_factor_gt 0.0179
_refine_ls_shift/su_max 0.004
_refine_ls_shift/su_mean 0.000
_refine_ls_structure_factor_coef Fsqd
_refine_ls_weighting_details 'calc w=1/[\s^2^(Fo^2^)+(0.0160P)^2^+1.3546P] where P=(Fo^2^+2Fc^2^)/3'
_refine_ls_weighting_scheme calc
_refine_ls_wR_factor_gt 0.0403
_refine_ls_wR_factor_ref 0.0439
_reflns_number_gt 6451
_reflns_number_total 7585
_reflns_threshold_expression I>2\s(I)
_cod_data_source_file om9007168_si_002.cif
_cod_data_source_block compound3b
_cod_original_sg_symbol_H-M 'P 21/n'
_cod_database_code 4070319

loop_
_symmetry_equiv_pos_as_xyz
'x, y, z'
'-x+1/2, y+1/2, -z+1/2'
'-x, -y, -z'
'x-1/2, -y-1/2, z-1/2'

loop_
_atom_site_label
_atom_site_type_symbol
_atom_site_fract_x
_atom_site_fract_y
_atom_site_fract_z
_atom_site_U_iso_or_equiv
_atom_site_adp_type
_atom_site_occupancy
_atom_site_symmetry_multiplicity
_atom_site_calc_flag
_atom_site_refinement_flags
La1 La 0.990804(7) 0.208080(4) 0.500341(6) 0.01476(3) Uani 1 1 d .
Al1 Al 1.23922(4) 0.00345(3) 0.65760(3) 0.01830(8) Uani 1 1 d .
C1 C 1.20129(14) 0.28683(9) 0.43529(11) 0.0233(3) Uani 1 1 d .
C2 C 1.09291(14) 0.32667(9) 0.39581(11) 0.0220(3) Uani 1 1 d .
C3 C 1.03040(15) 0.27812(9) 0.32745(11) 0.0235(3) Uani 1 1 d .
C4 C 1.10208(15) 0.20919(9) 0.32378(11) 0.0243(3) Uani 1 1 d .
C5 C 1.20684(14) 0.21426(9) 0.39044(12) 0.0241(3) Uani 1 1 d .
C6 C 1.29876(17) 0.31832(12) 0.50680(14) 0.0378(4) Uani 1 1 d .
H6A H 1.3700 0.3410 0.4740 0.057 Uiso 1 1 calc R
H6B H 1.3311 0.2768 0.5480 0.057 Uiso 1 1 calc R
H6C H 1.2586 0.3576 0.5449 0.057 Uiso 1 1 calc R
C7 C 1.06352(18) 0.41015(9) 0.40995(14) 0.0332(4) Uani 1 1 d .
H7A H 1.1072 0.4408 0.3633 0.050 Uiso 1 1 calc R
H7B H 1.0935 0.4257 0.4737 0.050 Uiso 1 1 calc R
H7C H 0.9708 0.4184 0.4021 0.050 Uiso 1 1 calc R
C8 C 0.91440(18) 0.29815(11) 0.26556(13) 0.0370(4) Uani 1 1 d .
H8A H 0.9412 0.3250 0.2091 0.055 Uiso 1 1 calc R
H8B H 0.8577 0.3314 0.3005 0.055 Uiso 1 1 calc R
H8C H 0.8686 0.2512 0.2467 0.055 Uiso 1 1 calc R
C9 C 1.0804(2) 0.14608(11) 0.25241(13) 0.0389(5) Uani 1 1 d .
H9A H 1.1311 0.1562 0.1974 0.058 Uiso 1 1 calc R
H9B H 0.9893 0.1439 0.2325 0.058 Uiso 1 1 calc R
H9C H 1.1068 0.0970 0.2809 0.058 Uiso 1 1 calc R
C10 C 1.31306(16) 0.15607(10) 0.40281(15) 0.0376(4) Uani 1 1 d .
H10A H 1.3782 0.1661 0.3569 0.056 Uiso 1 1 calc R
H10B H 1.2779 0.1045 0.3926 0.056 Uiso 1 1 calc R
H10C H 1.3520 0.1598 0.4670 0.056 Uiso 1 1 calc R
C11 C 0.91757(16) 0.30738(9) 0.64008(12) 0.0266(3) Uani 1 1 d .
C12 C 0.92920(15) 0.23586(10) 0.68733(11) 0.0235(3) Uani 1 1 d .
C13 C 0.82879(14) 0.18788(9) 0.65190(11) 0.0215(3) Uani 1 1 d .
C14 C 0.75554(14) 0.22932(10) 0.58283(11) 0.0236(3) Uani 1 1 d .
C15 C 0.81001(15) 0.30294(9) 0.57495(11) 0.0253(3) Uani 1 1 d .
C16 C 0.9972(2) 0.37753(12) 0.66274(16) 0.0485(5) Uani 1 1 d .
H16A H 0.9624 0.4044 0.7165 0.073 Uiso 1 1 calc R
H16B H 0.9950 0.4116 0.6077 0.073 Uiso 1 1 calc R
H16C H 1.0859 0.3622 0.6787 0.073 Uiso 1 1 calc R
C17 C 1.02262(19) 0.21600(13) 0.76790(13) 0.0413(5) Uani 1 1 d .
H17A H 0.9795 0.2193 0.8276 0.062 Uiso 1 1 calc R
H17B H 1.0947 0.2520 0.7690 0.062 Uiso 1 1 calc R
H17C H 1.0545 0.1638 0.7595 0.062 Uiso 1 1 calc R
C18 C 0.79600(18) 0.10999(10) 0.69003(14) 0.0366(4) Uani 1 1 d .
H18A H 0.7397 0.1159 0.7429 0.055 Uiso 1 1 calc R
H18B H 0.8749 0.0837 0.7120 0.055 Uiso 1 1 calc R
H18C H 0.7521 0.0797 0.6400 0.055 Uiso 1 1 calc R
C19 C 0.63261(15) 0.20298(13) 0.53306(14) 0.0415(5) Uani 1 1 d .
H19A H 0.5595 0.2224 0.5667 0.062 Uiso 1 1 calc R
H19B H 0.6302 0.1469 0.5319 0.062 Uiso 1 1 calc R
H19C H 0.6281 0.2226 0.4682 0.062 Uiso 1 1 calc R
C20 C 0.7527(2) 0.36716(12) 0.51540(15) 0.0471(6) Uani 1 1 d .
H20A H 0.6696 0.3816 0.5392 0.071 Uiso 1 1 calc R
H20B H 0.7410 0.3501 0.4497 0.071 Uiso 1 1 calc R
H20C H 0.8104 0.4115 0.5187 0.071 Uiso 1 1 calc R
C21 C 1.14325(14) 0.09249(8) 0.59273(11) 0.0210(3) Uani 1 1 d .
H21A H 1.0546 0.0934 0.6125 0.032 Uiso 1 1 calc R
H21B H 1.1434 0.0860 0.5240 0.032 Uiso 1 1 calc R
H21C H 1.1856 0.1408 0.6106 0.032 Uiso 1 1 calc R
C22 C 1.15013(14) -0.08774(9) 0.59233(11) 0.0220(3) Uani 1 1 d .
H22A H 1.0574 -0.0837 0.5987 0.033 Uiso 1 1 calc R
H22B H 1.1815 -0.1354 0.6218 0.033 Uiso 1 1 calc R
H22C H 1.1687 -0.0878 0.5252 0.033 Uiso 1 1 calc R
C23 C 1.42297(15) 0.00620(10) 0.62798(13) 0.0291(3) Uani 1 1 d .
H23A H 1.4560 -0.0462 0.6249 0.044 Uiso 1 1 calc R
H23B H 1.4716 0.0346 0.6775 0.044 Uiso 1 1 calc R
H23C H 1.4320 0.0316 0.5670 0.044 Uiso 1 1 calc R
C24 C 1.20111(17) 0.00186(10) 0.79363(11) 0.0294(3) Uani 1 1 d .
H24A H 1.2316 -0.0464 0.8220 0.044 Uiso 1 1 calc R
H24B H 1.1084 0.0063 0.7999 0.044 Uiso 1 1 calc R
H24C H 1.2446 0.0449 0.8260 0.044 Uiso 1 1 calc R

loop_
_atom_site_aniso_label
_atom_site_aniso_U_11
_atom_site_aniso_U_22
_atom_site_aniso_U_33
_atom_site_aniso_U_23
_atom_site_aniso_U_13
_atom_site_aniso_U_12
La1 0.01633(4) 0.01312(4) 0.01513(4) -0.00029(3) 0.00374(3) 0.00045(3)
Al1 0.0196(2) 0.0169(2) 0.0183(2) -0.00046(18) 0.00018(16) 0.00061(16)
C1 0.0212(6) 0.0217(7) 0.0278(8) 0.0003(6) 0.0075(5) -0.0035(6)
C2 0.0245(7) 0.0172(7) 0.0252(8) 0.0027(6) 0.0091(6) 0.0000(5)
C3 0.0265(7) 0.0254(8) 0.0192(7) 0.0046(6) 0.0062(6) -0.0014(6)
C4 0.0316(7) 0.0212(7) 0.0214(7) -0.0011(6) 0.0144(6) -0.0049(6)
C5 0.0236(7) 0.0199(7) 0.0299(8) 0.0022(6) 0.0134(6) 0.0012(6)
C6 0.0269(8) 0.0420(10) 0.0442(11) -0.0042(9) 0.0002(7) -0.0082(7)
C7 0.0426(10) 0.0174(8) 0.0411(10) 0.0025(7) 0.0173(8) 0.0027(7)
C8 0.0393(9) 0.0423(11) 0.0289(9) 0.0109(8) -0.0028(7) -0.0001(8)
C9 0.0565(12) 0.0341(10) 0.0282(9) -0.0103(8) 0.0226(8) -0.0139(8)
C10 0.0284(8) 0.0286(9) 0.0579(13) 0.0090(8) 0.0229(8) 0.0082(7)
C11 0.0328(8) 0.0220(8) 0.0258(8) -0.0086(6) 0.0111(6) -0.0004(6)
C12 0.0247(7) 0.0298(8) 0.0161(7) -0.0038(6) 0.0028(5) 0.0066(6)
C13 0.0233(7) 0.0235(7) 0.0185(7) 0.0014(6) 0.0084(5) 0.0035(5)
C14 0.0177(6) 0.0333(8) 0.0202(7) -0.0007(6) 0.0057(5) 0.0048(6)
C15 0.0305(8) 0.0261(8) 0.0202(7) 0.0040(6) 0.0102(6) 0.0120(6)
C16 0.0643(13) 0.0354(11) 0.0475(12) -0.0204(9) 0.0201(10) -0.0172(10)
C17 0.0402(10) 0.0609(13) 0.0222(9) -0.0099(9) -0.0061(7) 0.0176(9)
C18 0.0438(10) 0.0317(9) 0.0362(10) 0.0086(8) 0.0209(8) 0.0010(7)
C19 0.0179(7) 0.0665(14) 0.0402(11) -0.0094(10) 0.0015(7) 0.0035(8)
C20 0.0572(12) 0.0454(12) 0.0407(11) 0.0195(9) 0.0232(9) 0.0306(10)
C21 0.0217(7) 0.0192(7) 0.0224(8) -0.0004(6) 0.0028(5) 0.0022(5)
C22 0.0258(7) 0.0189(7) 0.0213(8) -0.0019(6) 0.0025(6) -0.0016(6)
C23 0.0225(7) 0.0316(9) 0.0333(9) 0.0016(7) 0.0028(6) 0.0022(6)
C24 0.0344(9) 0.0327(9) 0.0212(7) -0.0023(7) 0.0013(6) -0.0018(7)

loop_
_atom_type_symbol
_atom_type_description
_atom_type_scat_dispersion_real
_atom_type_scat_dispersion_imag
_atom_type_scat_source
C C 0.0033 0.0016 'International Tables Vol C Tables 4.2.6.8 and 6.1.1.4'
H H 0.0000 0.0000 'International Tables Vol C Tables 4.2.6.8 and 6.1.1.4'
Al Al 0.0645 0.0514 'International Tables Vol C Tables 4.2.6.8 and 6.1.1.4'
La La -0.2871 2.4523 'International Tables Vol C Tables 4.2.6.8 and 6.1.1.4'

loop_
_geom_angle_atom_site_label_1
_geom_angle_atom_site_label_2
_geom_angle_atom_site_label_3
_geom_angle
_geom_angle_site_symmetry_3
C15 La1 C11 29.78(5) .
C15 La1 C3 101.97(5) .
C11 La1 C3 114.36(5) .
C15 La1 C2 92.57(4) .
C11 La1 C2 92.38(5) .
C3 La1 C2 29.54(5) .
C15 La1 C1 113.35(5) .
C11 La1 C1 100.25(5) .
C3 La1 C1 48.66(5) .
C2 La1 C1 29.50(4) .
C15 La1 C14 29.42(5) .
C11 La1 C14 48.59(5) .
C3 La1 C14 118.73(5) .
C2 La1 C14 119.37(5) .
C1 La1 C14 142.76(5) .
C15 La1 C12 48.72(5) .
C11 La1 C12 29.53(5) .
C3 La1 C12 143.80(5) .
C2 La1 C12 119.08(5) .
C1 La1 C12 116.70(5) .
C14 La1 C12 48.24(5) .
C15 La1 C5 140.65(5) .
C11 La1 C5 129.13(5) .
C3 La1 C5 48.48(5) .
C2 La1 C5 48.51(4) .
C1 La1 C5 29.40(4) .
C14 La1 C5 166.84(5) .
C12 La1 C5 138.34(5) .
C15 La1 C4 131.11(5) .
C11 La1 C4 140.68(5) .
C3 La1 C4 29.38(5) .
C2 La1 C4 48.39(4) .
C1 La1 C4 48.30(5) .
C14 La1 C4 141.39(5) .
C12 La1 C4 164.98(5) .
C5 La1 C4 29.14(5) .
C15 La1 C13 48.41(4) .
C11 La1 C13 48.42(5) .
C3 La1 C13 147.63(4) .
C2 La1 C13 139.18(4) .
C1 La1 C13 145.66(5) .
C14 La1 C13 29.10(4) .
C12 La1 C13 29.15(5) .
C5 La1 C13 162.98(5) .
C4 La1 C13 165.59(5) .
C15 La1 C22 105.73(5) 3_756
C11 La1 C22 129.56(5) 3_756
C3 La1 C22 90.80(5) 3_756
C2 La1 C22 120.34(5) 3_756
C1 La1 C22 127.54(4) 3_756
C14 La1 C22 81.12(5) 3_756
C12 La1 C22 115.24(5) 3_756
C5 La1 C22 100.60(5) 3_756
C4 La1 C22 79.73(4) 3_756
C13 La1 C22 86.73(4) 3_756
C5 C1 C2 108.06(14) .
C5 C1 C6 125.89(15) .
C2 C1 C6 125.90(15) .
C5 C1 La1 76.01(8) .
C2 C1 La1 75.25(8) .
C6 C1 La1 118.42(11) .
C1 C2 C3 107.88(13) .
C1 C2 C7 125.86(16) .
C3 C2 C7 125.33(15) .
C1 C2 La1 75.25(8) .
C3 C2 La1 75.19(8) .
C7 C2 La1 124.23(10) .
C4 C3 C2 107.75(14) .
C4 C3 C8 126.01(16) .
C2 C3 C8 126.12(15) .
C4 C3 La1 76.22(8) .
C2 C3 La1 75.26(9) .
C8 C3 La1 117.72(10) .
C5 C4 C3 108.36(14) .
C5 C4 C9 125.52(16) .
C3 C4 C9 125.67(16) .
C5 C4 La1 75.27(8) .
C3 C4 La1 74.40(8) .
C9 C4 La1 122.55(10) .
C4 C5 C1 107.93(14) .
C4 C5 C10 125.22(15) .
C1 C5 C10 126.51(16) .
C4 C5 La1 75.59(8) .
C1 C5 La1 74.59(8) .
C10 C5 La1 121.11(10) .
C1 C6 H6A 109.5 .
C1 C6 H6B 109.5 .
H6A C6 H6B 109.5 .
C1 C6 H6C 109.5 .
H6A C6 H6C 109.5 .
H6B C6 H6C 109.5 .
C2 C7 H7A 109.5 .
C2 C7 H7B 109.5 .
H7A C7 H7B 109.5 .
C2 C7 H7C 109.5 .
H7A C7 H7C 109.5 .
H7B C7 H7C 109.5 .
C3 C8 H8A 109.5 .
C3 C8 H8B 109.5 .
H8A C8 H8B 109.5 .
C3 C8 H8C 109.5 .
H8A C8 H8C 109.5 .
H8B C8 H8C 109.5 .
C4 C9 H9A 109.5 .
C4 C9 H9B 109.5 .
H9A C9 H9B 109.5 .
C4 C9 H9C 109.5 .
H9A C9 H9C 109.5 .
H9B C9 H9C 109.5 .
C5 C10 H10A 109.5 .
C5 C10 H10B 109.5 .
H10A C10 H10B 109.5 .
C5 C10 H10C 109.5 .
H10A C10 H10C 109.5 .
H10B C10 H10C 109.5 .
C12 C11 C15 107.77(14) .
C12 C11 C16 125.54(17) .
C15 C11 C16 126.41(17) .
C12 C11 La1 76.49(8) .
C15 C11 La1 74.85(9) .
C16 C11 La1 119.51(11) .
C13 C12 C11 107.98(14) .
C13 C12 C17 125.05(16) .
C11 C12 C17 126.70(16) .
C13 C12 La1 76.26(8) .
C11 C12 La1 73.98(9) .
C17 C12 La1 120.48(10) .
C14 C13 C12 108.04(14) .
C14 C13 C18 125.82(16) .
C12 C13 C18 125.72(15) .
C14 C13 La1 74.52(8) .
C12 C13 La1 74.58(8) .
C18 C13 La1 122.72(10) .
C13 C14 C15 108.33(14) .
C13 C14 C19 126.06(16) .
C15 C14 C19 125.33(16) .
C13 C14 La1 76.38(8) .
C15 C14 La1 73.86(8) .
C19 C14 La1 120.67(11) .
C14 C15 C11 107.88(14) .
C14 C15 C20 124.76(17) .
C11 C15 C20 127.01(17) .
C14 C15 La1 76.72(8) .
C11 C15 La1 75.37(8) .
C20 C15 La1 119.43(10) .
C11 C16 H16A 109.5 .
C11 C16 H16B 109.5 .
H16A C16 H16B 109.5 .
C11 C16 H16C 109.5 .
H16A C16 H16C 109.5 .
H16B C16 H16C 109.5 .
C12 C17 H17A 109.5 .
C12 C17 H17B 109.5 .
H17A C17 H17B 109.5 .
C12 C17 H17C 109.5 .
H17A C17 H17C 109.5 .
H17B C17 H17C 109.5 .
C13 C18 H18A 109.5 .
C13 C18 H18B 109.5 .
H18A C18 H18B 109.5 .
C13 C18 H18C 109.5 .
H18A C18 H18C 109.5 .
H18B C18 H18C 109.5 .
C14 C19 H19A 109.5 .
C14 C19 H19B 109.5 .
H19A C19 H19B 109.5 .
C14 C19 H19C 109.5 .
H19A C19 H19C 109.5 .
H19B C19 H19C 109.5 .
C15 C20 H20A 109.5 .
C15 C20 H20B 109.5 .
H20A C20 H20B 109.5 .
C15 C20 H20C 109.5 .
H20A C20 H20C 109.5 .
H20B C20 H20C 109.5 .
Al1 C21 H21A 109.5 .
Al1 C21 H21B 109.5 .
H21A C21 H21B 109.5 .
Al1 C21 H21C 109.5 .
H21A C21 H21C 109.5 .
H21B C21 H21C 109.5 .
Al1 C22 H22A 109.5 .
Al1 C22 H22B 109.5 .
H22A C22 H22B 109.5 .
Al1 C22 H22C 109.5 .
H22A C22 H22C 109.5 .
H22B C22 H22C 109.5 .
Al1 C23 H23A 109.5 .
Al1 C23 H23B 109.5 .
H23A C23 H23B 109.5 .
Al1 C23 H23C 109.5 .
H23A C23 H23C 109.5 .
H23B C23 H23C 109.5 .
Al1 C24 H24A 109.5 .
Al1 C24 H24B 109.5 .
H24A C24 H24B 109.5 .
Al1 C24 H24C 109.5 .
H24A C24 H24C 109.5 .
H24B C24 H24C 109.5 .

loop_
_geom_bond_atom_site_label_1
_geom_bond_atom_site_label_2
_geom_bond_distance
_geom_bond_site_symmetry_2
La1 C15 2.7608(14) .
La1 C11 2.7675(15) .
La1 C3 2.7869(15) .
La1 C2 2.7878(14) .
La1 C1 2.7878(14) .
La1 C14 2.7972(14) .
La1 C12 2.7996(15) .
La1 C5 2.8061(14) .
La1 C4 2.8101(14) .
La1 C13 2.8210(14) .
La1 C22 2.8483(15) 3_756
Al1 C23 1.9853(17) .
C1 C5 1.420(2) .
C1 C2 1.420(2) .
C1 C6 1.505(2) .
C2 C3 1.421(2) .
C2 C7 1.505(2) .
C3 C4 1.419(2) .
C3 C8 1.502(2) .
C4 C5 1.413(2) .
C4 C9 1.505(2) .
C5 C10 1.508(2) .
C6 H6A 0.9800 .
C6 H6B 0.9800 .
C6 H6C 0.9800 .
C7 H7A 0.9800 .
C7 H7B 0.9800 .
C7 H7C 0.9800 .
C8 H8A 0.9800 .
C8 H8B 0.9800 .
C8 H8C 0.9800 .
C9 H9A 0.9800 .
C9 H9B 0.9800 .
C9 H9C 0.9800 .
C10 H10A 0.9800 .
C10 H10B 0.9800 .
C10 H10C 0.9800 .
C11 C12 1.419(2) .
C11 C15 1.420(2) .
C11 C16 1.506(2) .
C12 C13 1.415(2) .
C12 C17 1.505(2) .
C13 C14 1.412(2) .
C13 C18 1.509(2) .
C14 C15 1.412(2) .
C14 C19 1.506(2) .
C15 C20 1.509(2) .
C16 H16A 0.9800 .
C16 H16B 0.9800 .
C16 H16C 0.9800 .
C17 H17A 0.9800 .
C17 H17B 0.9800 .
C17 H17C 0.9800 .
C18 H18A 0.9800 .
C18 H18B 0.9800 .
C18 H18C 0.9800 .
C19 H19A 0.9800 .
C19 H19B 0.9800 .
C19 H19C 0.9800 .
C20 H20A 0.9800 .
C20 H20B 0.9800 .
C20 H20C 0.9800 .
C21 H21A 0.9800 .
C21 H21B 0.9800 .
C21 H21C 0.9800 .
C22 H22A 0.9800 .
C22 H22B 0.9800 .
C22 H22C 0.9800 .
C23 H23A 0.9800 .
C23 H23B 0.9800 .
C23 H23C 0.9800 .
C24 H24A 0.9800 .
C24 H24B 0.9800 .
C24 H24C 0.9800 .

loop_
_geom_torsion_atom_site_label_1
_geom_torsion_atom_site_label_2
_geom_torsion_atom_site_label_3
_geom_torsion_atom_site_label_4
_geom_torsion
_geom_torsion_site_symmetry_1
C15 La1 C1 C5 -161.76(9) .
C11 La1 C1 C5 170.20(10) .
C3 La1 C1 C5 -76.28(10) .
C2 La1 C1 C5 -113.33(14) .
C14 La1 C1 C5 -160.57(9) .
C12 La1 C1 C5 144.21(9) .
C4 La1 C1 C5 -36.69(9) .
C13 La1 C1 C5 148.78(10) .
C22 La1 C1 C5 -27.01(12) 3_756
C15 La1 C1 C2 -48.43(10) .
C11 La1 C1 C2 -76.47(10) .
C3 La1 C1 C2 37.05(9) .
C14 La1 C1 C2 -47.24(13) .
C12 La1 C1 C2 -102.47(10) .
C5 La1 C1 C2 113.33(14) .
C4 La1 C1 C2 76.63(10) .
C13 La1 C1 C2 -97.89(11) .
C22 La1 C1 C2 86.32(10) 3_756
C15 La1 C1 C6 74.73(13) .
C11 La1 C1 C6 46.69(13) .
C3 La1 C1 C6 160.21(15) .
C2 La1 C1 C6 123.16(17) .
C14 La1 C1 C6 75.92(15) .
C12 La1 C1 C6 20.69(14) .
C5 La1 C1 C6 -123.51(17) .
C4 La1 C1 C6 -160.21(15) .
C13 La1 C1 C6 25.27(17) .
C22 La1 C1 C6 -150.52(12) 3_756
C5 C1 C2 C3 0.85(16) .
C6 C1 C2 C3 176.62(15) .
La1 C1 C2 C3 -68.74(10) .
C5 C1 C2 C7 -168.58(14) .
C6 C1 C2 C7 7.2(2) .
La1 C1 C2 C7 121.83(15) .
C5 C1 C2 La1 69.59(10) .
C6 C1 C2 La1 -114.64(16) .
C15 La1 C2 C1 136.56(9) .
C11 La1 C2 C1 106.75(10) .
C3 La1 C2 C1 -113.46(13) .
C14 La1 C2 C1 149.34(9) .
C12 La1 C2 C1 93.50(10) .
C5 La1 C2 C1 -37.00(9) .
C4 La1 C2 C1 -76.28(10) .
C13 La1 C2 C1 121.26(10) .
C22 La1 C2 C1 -113.51(9) 3_756
C15 La1 C2 C3 -109.98(9) .
C11 La1 C2 C3 -139.79(9) .
C1 La1 C2 C3 113.46(13) .
C14 La1 C2 C3 -97.20(9) .
C12 La1 C2 C3 -153.04(8) .
C5 La1 C2 C3 76.46(10) .
C4 La1 C2 C3 37.18(9) .
C13 La1 C2 C3 -125.28(9) .
C22 La1 C2 C3 -0.06(10) 3_756
C15 La1 C2 C7 12.94(15) .
C11 La1 C2 C7 -16.86(14) .
C3 La1 C2 C7 122.93(18) .
C1 La1 C2 C7 -123.62(19) .
C14 La1 C2 C7 25.73(16) .
C12 La1 C2 C7 -30.11(16) .
C5 La1 C2 C7 -160.62(17) .
C4 La1 C2 C7 160.11(17) .
C13 La1 C2 C7 -2.35(18) .
C22 La1 C2 C7 122.87(14) 3_756
C1 C2 C3 C4 -1.17(16) .
C7 C2 C3 C4 168.33(14) .
La1 C2 C3 C4 -69.95(10) .
C1 C2 C3 C8 -177.43(15) .
C7 C2 C3 C8 -7.9(2) .
La1 C2 C3 C8 113.80(15) .
C1 C2 C3 La1 68.78(10) .
C7 C2 C3 La1 -121.72(14) .
C15 La1 C3 C4 -173.42(9) .
C11 La1 C3 C4 157.98(9) .
C2 La1 C3 C4 112.90(13) .
C1 La1 C3 C4 75.91(10) .
C14 La1 C3 C4 -147.46(9) .
C12 La1 C3 C4 155.03(9) .
C5 La1 C3 C4 36.35(9) .
C13 La1 C3 C4 -152.31(10) .
C22 La1 C3 C4 -67.15(9) 3_756
C15 La1 C3 C2 73.68(9) .
C11 La1 C3 C2 45.08(10) .
C1 La1 C3 C2 -36.99(8) .
C14 La1 C3 C2 99.64(9) .
C12 La1 C3 C2 42.13(12) .
C5 La1 C3 C2 -76.56(10) .
C4 La1 C3 C2 -112.90(13) .
C13 La1 C3 C2 94.79(11) .
C22 La1 C3 C2 179.95(9) 3_756
C15 La1 C3 C8 -49.71(14) .
C11 La1 C3 C8 -78.32(14) .
C2 La1 C3 C8 -123.39(17) .
C1 La1 C3 C8 -160.38(15) .
C14 La1 C3 C8 -23.75(14) .
C12 La1 C3 C8 -81.26(15) .
C5 La1 C3 C8 160.05(15) .
C4 La1 C3 C8 123.71(17) .
C13 La1 C3 C8 -28.60(18) .
C22 La1 C3 C8 56.56(13) 3_756
C2 C3 C4 C5 1.06(16) .
C8 C3 C4 C5 177.31(15) .
La1 C3 C4 C5 -68.24(10) .
C2 C3 C4 C9 -171.54(14) .
C8 C3 C4 C9 4.7(2) .
La1 C3 C4 C9 119.16(14) .
C2 C3 C4 La1 69.30(10) .
C8 C3 C4 La1 -114.45(15) .
C15 La1 C4 C5 122.86(10) .
C11 La1 C4 C5 81.68(12) .
C3 La1 C4 C5 114.30(13) .
C2 La1 C4 C5 76.89(10) .
C1 La1 C4 C5 37.05(9) .
C14 La1 C4 C5 163.41(9) .
C12 La1 C4 C5 40.1(2) .
C13 La1 C4 C5 -155.44(16) .
C22 La1 C4 C5 -135.16(9) 3_756
C15 La1 C4 C3 8.56(12) .
C11 La1 C4 C3 -32.62(13) .
C2 La1 C4 C3 -37.41(9) .
C1 La1 C4 C3 -77.25(10) .
C14 La1 C4 C3 49.11(12) .
C12 La1 C4 C3 -74.2(2) .
C5 La1 C4 C3 -114.30(13) .
C13 La1 C4 C3 90.3(2) .
C22 La1 C4 C3 110.54(10) 3_756
C15 La1 C4 C9 -114.12(15) .
C11 La1 C4 C9 -155.31(14) .
C3 La1 C4 C9 -122.68(19) .
C2 La1 C4 C9 -160.09(17) .
C1 La1 C4 C9 160.06(17) .
C14 La1 C4 C9 -73.57(17) .
C12 La1 C4 C9 163.16(17) .
C5 La1 C4 C9 123.02(19) .
C13 La1 C4 C9 -32.4(3) .
C22 La1 C4 C9 -12.14(14) 3_756
C3 C4 C5 C1 -0.53(16) .
C9 C4 C5 C1 172.08(14) .
La1 C4 C5 C1 -68.19(10) .
C3 C4 C5 C10 -174.20(14) .
C9 C4 C5 C10 -1.6(2) .
La1 C4 C5 C10 118.14(15) .
C3 C4 C5 La1 67.66(10) .
C9 C4 C5 La1 -119.73(15) .
C2 C1 C5 C4 -0.20(16) .
C6 C1 C5 C4 -175.97(15) .
La1 C1 C5 C4 68.87(10) .
C2 C1 C5 C10 173.36(14) .
C6 C1 C5 C10 -2.4(3) .
La1 C1 C5 C10 -117.57(15) .
C2 C1 C5 La1 -69.07(10) .
C6 C1 C5 La1 115.16(16) .
C15 La1 C5 C4 -86.65(11) .
C11 La1 C5 C4 -126.08(9) .
C3 La1 C5 C4 -36.66(9) .
C2 La1 C5 C4 -76.47(10) .
C1 La1 C5 C4 -113.61(14) .
C14 La1 C5 C4 -51.5(2) .
C12 La1 C5 C4 -165.44(9) .
C13 La1 C5 C4 159.31(14) .
C22 La1 C5 C4 44.90(9) 3_756
C15 La1 C5 C1 26.96(14) .
C11 La1 C5 C1 -12.47(12) .
C3 La1 C5 C1 76.95(10) .
C2 La1 C5 C1 37.14(9) .
C14 La1 C5 C1 62.1(2) .
C12 La1 C5 C1 -51.83(12) .
C4 La1 C5 C1 113.61(14) .
C13 La1 C5 C1 -87.08(18) .
C22 La1 C5 C1 158.51(9) 3_756
C15 La1 C5 C10 150.63(13) .
C11 La1 C5 C10 111.21(14) .
C3 La1 C5 C10 -159.38(17) .
C2 La1 C5 C10 160.81(17) .
C1 La1 C5 C10 123.67(19) .
C14 La1 C5 C10 -174.19(19) .
C12 La1 C5 C10 71.85(16) .
C4 La1 C5 C10 -122.72(18) .
C13 La1 C5 C10 36.6(2) .
C22 La1 C5 C10 -77.81(14) 3_756
C15 La1 C11 C12 112.97(14) .
C3 La1 C11 C12 -176.47(9) .
C2 La1 C11 C12 -156.01(10) .
C1 La1 C11 C12 -127.38(9) .
C14 La1 C11 C12 75.83(10) .
C5 La1 C11 C12 -121.20(9) .
C4 La1 C11 C12 -159.59(9) .
C13 La1 C11 C12 36.63(9) .
C22 La1 C11 C12 70.34(11) 3_756
C3 La1 C11 C15 70.57(10) .
C2 La1 C11 C15 91.02(10) .
C1 La1 C11 C15 119.65(9) .
C14 La1 C11 C15 -37.14(9) .
C12 La1 C11 C15 -112.97(14) .
C5 La1 C11 C15 125.83(9) .
C4 La1 C11 C15 87.44(11) .
C13 La1 C11 C15 -76.33(10) .
C22 La1 C11 C15 -42.63(12) 3_756
C15 La1 C11 C16 -123.6(2) .
C3 La1 C11 C16 -53.03(17) .
C2 La1 C11 C16 -32.58(16) .
C1 La1 C11 C16 -3.95(16) .
C14 La1 C11 C16 -160.74(18) .
C12 La1 C11 C16 123.4(2) .
C5 La1 C11 C16 2.24(18) .
C4 La1 C11 C16 -36.16(19) .
C13 La1 C11 C16 160.07(18) .
C22 La1 C11 C16 -166.23(14) 3_756
C15 C11 C12 C13 -0.39(16) .
C16 C11 C12 C13 173.86(15) .
La1 C11 C12 C13 -69.34(10) .
C15 C11 C12 C17 -174.68(15) .
C16 C11 C12 C17 -0.4(3) .
La1 C11 C12 C17 116.37(15) .
C15 C11 C12 La1 68.95(10) .
C16 C11 C12 La1 -116.81(16) .
C15 La1 C12 C13 76.14(10) .
C11 La1 C12 C13 113.62(14) .
C3 La1 C12 C13 119.08(10) .
C2 La1 C12 C13 141.32(9) .
C1 La1 C12 C13 174.70(9) .
C14 La1 C12 C13 36.49(9) .
C5 La1 C12 C13 -159.71(8) .
C4 La1 C12 C13 172.11(16) .
C22 La1 C12 C13 -13.00(10) 3_756
C15 La1 C12 C11 -37.48(9) .
C3 La1 C12 C11 5.46(13) .
C2 La1 C12 C11 27.70(11) .
C1 La1 C12 C11 61.07(10) .
C14 La1 C12 C11 -77.13(10) .
C5 La1 C12 C11 86.67(11) .
C4 La1 C12 C11 58.5(2) .
C13 La1 C12 C11 -113.62(14) .
C22 La1 C12 C11 -126.62(9) 3_756
C15 La1 C12 C17 -161.02(17) .
C11 La1 C12 C17 -123.54(19) .
C3 La1 C12 C17 -118.09(14) .
C2 La1 C12 C17 -95.85(15) .
C1 La1 C12 C17 -62.47(15) .
C14 La1 C12 C17 159.33(17) .
C5 La1 C12 C17 -36.88(17) .
C4 La1 C12 C17 -65.1(3) .
C13 La1 C12 C17 122.83(19) .
C22 La1 C12 C17 109.83(14) 3_756
C11 C12 C13 C14 0.19(16) .
C17 C12 C13 C14 174.60(14) .
La1 C12 C13 C14 -67.60(10) .
C11 C12 C13 C18 -172.71(14) .
C17 C12 C13 C18 1.7(2) .
La1 C12 C13 C18 119.49(14) .
C11 C12 C13 La1 67.80(10) .
C17 C12 C13 La1 -117.80(15) .
C15 La1 C13 C14 36.87(9) .
C11 La1 C13 C14 77.06(10) .
C3 La1 C13 C14 8.77(15) .
C2 La1 C13 C14 57.51(12) .
C1 La1 C13 C14 105.77(11) .
C12 La1 C13 C14 114.19(14) .
C5 La1 C13 C14 166.13(14) .
C4 La1 C13 C14 -57.6(2) .
C22 La1 C13 C14 -77.57(10) 3_756
C15 La1 C13 C12 -77.32(10) .
C11 La1 C13 C12 -37.13(9) .
C3 La1 C13 C12 -105.42(11) .
C2 La1 C13 C12 -56.68(12) .
C1 La1 C13 C12 -8.42(13) .
C14 La1 C13 C12 -114.19(14) .
C5 La1 C13 C12 51.94(19) .
C4 La1 C13 C12 -171.78(16) .
C22 La1 C13 C12 168.24(9) 3_756
C15 La1 C13 C18 159.82(16) .
C11 La1 C13 C18 -159.99(16) .
C3 La1 C13 C18 131.72(14) .
C2 La1 C13 C18 -179.54(12) .
C1 La1 C13 C18 -131.28(14) .
C14 La1 C13 C18 122.95(18) .
C12 La1 C13 C18 -122.86(18) .
C5 La1 C13 C18 -70.9(2) .
C4 La1 C13 C18 65.4(2) .
C22 La1 C13 C18 45.38(14) 3_756
C12 C13 C14 C15 0.08(16) .
C18 C13 C14 C15 172.98(14) .
La1 C13 C14 C15 -67.57(10) .
C12 C13 C14 C19 -174.13(15) .
C18 C13 C14 C19 -1.2(2) .
La1 C13 C14 C19 118.22(16) .
C12 C13 C14 La1 67.65(10) .
C18 C13 C14 La1 -119.46(15) .
C15 La1 C14 C13 -114.02(14) .
C11 La1 C14 C13 -76.40(10) .
C3 La1 C14 C13 -174.66(9) .
C2 La1 C14 C13 -140.75(9) .
C1 La1 C14 C13 -116.24(11) .
C12 La1 C14 C13 -36.56(9) .
C5 La1 C14 C13 -162.06(18) .
C4 La1 C14 C13 160.32(9) .
C22 La1 C14 C13 99.32(10) 3_756
C11 La1 C14 C15 37.62(9) .
C3 La1 C14 C15 -60.65(11) .
C2 La1 C14 C15 -26.74(11) .
C1 La1 C14 C15 -2.22(14) .
C12 La1 C14 C15 77.45(10) .
C5 La1 C14 C15 -48.0(2) .
C4 La1 C14 C15 -85.66(12) .
C13 La1 C14 C15 114.02(14) .
C22 La1 C14 C15 -146.66(10) 3_756
C15 La1 C14 C19 121.89(18) .
C11 La1 C14 C19 159.51(17) .
C3 La1 C14 C19 61.25(15) .
C2 La1 C14 C19 95.16(15) .
C1 La1 C14 C19 119.67(14) .
C12 La1 C14 C19 -160.66(17) .
C5 La1 C14 C19 73.9(3) .
C4 La1 C14 C19 36.23(18) .
C13 La1 C14 C19 -124.09(19) .
C22 La1 C14 C19 -24.77(14) 3_756
C13 C14 C15 C11 -0.32(16) .
C19 C14 C15 C11 173.94(15) .
La1 C14 C15 C11 -69.59(10) .
C13 C14 C15 C20 -173.95(14) .
C19 C14 C15 C20 0.3(2) .
La1 C14 C15 C20 116.79(15) .
C13 C14 C15 La1 69.26(10) .
C19 C14 C15 La1 -116.47(15) .
C12 C11 C15 C14 0.44(16) .
C16 C11 C15 C14 -173.74(15) .
La1 C11 C15 C14 70.51(10) .
C12 C11 C15 C20 173.88(15) .
C16 C11 C15 C20 -0.3(3) .
La1 C11 C15 C20 -116.05(15) .
C12 C11 C15 La1 -70.07(10) .
C16 C11 C15 La1 115.75(16) .
C11 La1 C15 C14 -112.81(13) .
C3 La1 C15 C14 128.62(9) .
C2 La1 C15 C14 156.89(10) .
C1 La1 C15 C14 178.53(9) .
C12 La1 C15 C14 -75.67(10) .
C5 La1 C15 C14 164.51(9) .
C4 La1 C15 C14 124.34(9) .
C13 La1 C15 C14 -36.44(9) .
C22 La1 C15 C14 34.34(10) 3_756
C3 La1 C15 C11 -118.57(9) .
C2 La1 C15 C11 -90.30(10) .
C1 La1 C15 C11 -68.66(10) .
C14 La1 C15 C11 112.81(13) .
C12 La1 C15 C11 37.14(9) .
C5 La1 C15 C11 -82.68(11) .
C4 La1 C15 C11 -122.85(9) .
C13 La1 C15 C11 76.37(10) .
C22 La1 C15 C11 147.15(9) 3_756
C11 La1 C15 C20 124.5(2) .
C3 La1 C15 C20 5.98(16) .
C2 La1 C15 C20 34.25(16) .
C1 La1 C15 C20 55.89(16) .
C14 La1 C15 C20 -122.6(2) .
C12 La1 C15 C20 161.69(18) .
C5 La1 C15 C20 41.86(19) .
C4 La1 C15 C20 1.70(18) .
C13 La1 C15 C20 -159.08(18) .
C22 La1 C15 C20 -88.30(16) 3_756
